data_8102692
loop_
_publ_author_name
Wei-Qiu

_publ_section_title
;
 Crystal structure of diaqua(1,10-phenanthroline)nickel(II)
 methanedisulfonate, Ni(H2O)2(C12H8N2)[CH2(SO3)2]
;
_journal_issue 2
_journal_name_full 'Zeitschrift f\"ur Kristallographie - New Crystal Structures'
_journal_page_first 329
_journal_volume 225
_journal_year 2010
_chemical_formula_moiety 'C13 H14 Ni N2 O8 S2'
_chemical_formula_sum 'C13 H14 N2 Ni O8 S2'
_chemical_formula_weight 449.09
_chemical_melting_point ?
_chemical_name_common 'diaqua-(1,10-phenanthroline)ni ckel(II)methanedisulfonate'
_chemical_name_systematic
;
diaqua-(1,10-phenanthroline)nickel(II)methanedisulfonate
;
_space_group_IT_number 2
_symmetry_cell_setting triclinic
_symmetry_space_group_name_Hall '-P 1'
_symmetry_space_group_name_H-M 'P -1'
_atom_sites_solution_hydrogens geom
_atom_sites_solution_primary direct
_atom_sites_solution_secondary difmap
_audit_creation_method SHELXL-97
_cell_angle_alpha 85.227(4)
_cell_angle_beta 78.052(4)
_cell_angle_gamma 87.500(3)
_cell_formula_units_Z 2
_cell_length_a 7.6399(3)
_cell_length_b 9.5157(4)
_cell_length_c 11.9884(6)
_cell_measurement_reflns_used 4843
_cell_measurement_temperature 293(2)
_cell_measurement_theta_max 29.0679
_cell_measurement_theta_min 2.8592
_cell_volume 849.40(7)
_computing_cell_refinement CrysAlis
_computing_data_collection 'CrysAlis [2]'
_computing_data_reduction CrysAlis
_computing_structure_refinement 'SHELXL-97 [4] (Sheldrick, 1997)'
_computing_structure_solution 'SHELXS-97 [3]'
_diffrn_ambient_temperature 293(2)
_diffrn_detector_area_resol_mean 10.0
_diffrn_measured_fraction_theta_full 0.999
_diffrn_measured_fraction_theta_max 0.860
_diffrn_measurement_device_type 'Oxford Diffraction Gemini R Ultra'
_diffrn_measurement_method '\w scan'
_diffrn_radiation_monochromator graphite
_diffrn_radiation_source 'fine-focus sealed tube'
_diffrn_radiation_type MoK\a
_diffrn_radiation_wavelength 0.71073
_diffrn_reflns_av_R_equivalents 0.0202
_diffrn_reflns_av_sigmaI/netI 0.0354
_diffrn_reflns_limit_h_max 10
_diffrn_reflns_limit_h_min -9
_diffrn_reflns_limit_k_max 9
_diffrn_reflns_limit_k_min -13
_diffrn_reflns_limit_l_max 16
_diffrn_reflns_limit_l_min -15
_diffrn_reflns_number 7980
_diffrn_reflns_theta_full 25.00
_diffrn_reflns_theta_max 29.10
_diffrn_reflns_theta_min 2.87
_exptl_absorpt_coefficient_mu 1.434
_exptl_absorpt_correction_T_max 1.00000
_exptl_absorpt_correction_T_min 0.94272
_exptl_absorpt_correction_type multi-scan
_exptl_absorpt_process_details
;
Oxford Diffraction: CrysAlis [2].
;
_exptl_crystal_colour green
_exptl_crystal_density_diffrn 1.756
_exptl_crystal_density_method 'not measured'
_exptl_crystal_description block
_exptl_crystal_F_000 460
_exptl_crystal_size_max 0.16
_exptl_crystal_size_mid 0.13
_exptl_crystal_size_min 0.10
_refine_diff_density_max 0.367
_refine_diff_density_min -0.336
_refine_diff_density_rms 0.055
_refine_ls_extinction_method none
_refine_ls_goodness_of_fit_ref 0.945
_refine_ls_hydrogen_treatment mixed
_refine_ls_matrix_type full
_refine_ls_number_parameters 247
_refine_ls_number_reflns 3923
_refine_ls_number_restraints 6
_refine_ls_restrained_S_all 0.945
_refine_ls_R_factor_all 0.0340
_refine_ls_R_factor_gt 0.0257
_refine_ls_shift/su_max 0.001
_refine_ls_shift/su_mean 0.000
_refine_ls_structure_factor_coef Fsqd
_refine_ls_weighting_details 'calc w=1/[\s^2^(Fo^2^)+(0.0368P)^2^+0.0000P] where P=(Fo^2^+2Fc^2^)/3'
_refine_ls_weighting_scheme calc
_refine_ls_wR_factor_gt 0.0631
_refine_ls_wR_factor_ref 0.0643
_reflns_number_gt 3130
_reflns_number_total 3923
_reflns_threshold_expression >2sigma(I)
_cod_data_source_file 1267-2960.cff
_cod_data_source_block kan
_cod_depositor_comments
;
The following automatic conversions were performed:

'_chemical_melting_point' value 'not measured' was changed to '?' -
the value is undefined or not given.

Automatic conversion script
Id: cif_fix_values 1569 2011-02-09 13:29:24Z adriana 
;
_cod_original_cell_volume 849.40(6)
_cod_original_sg_symbol_H-M p-1
_cod_database_code 8102692

loop_
_symmetry_equiv_pos_as_xyz
'x, y, z'
'-x, -y, -z'

loop_
_atom_site_label
_atom_site_type_symbol
_atom_site_fract_x
_atom_site_fract_y
_atom_site_fract_z
_atom_site_U_iso_or_equiv
_atom_site_adp_type
_atom_site_occupancy
_atom_site_symmetry_multiplicity
_atom_site_calc_flag
_atom_site_refinement_flags
_atom_site_disorder_assembly
_atom_site_disorder_group
Ni Ni 0.56945(3) 0.22024(2) 0.285065(18) 0.02436(8) Uani 1 1 d . . .
S1 S 0.92116(6) 0.34585(5) 0.34333(4) 0.02883(11) Uani 1 1 d . . .
S2 S 0.61916(6) 0.28404(5) 0.54551(4) 0.02533(11) Uani 1 1 d . . .
O1 O 1.05366(17) 0.45414(15) 0.30567(12) 0.0399(4) Uani 1 1 d . . .
O5 O 0.7087(2) 0.16984(15) 0.59910(12) 0.0435(4) Uani 1 1 d . . .
O3 O 0.79934(16) 0.34150(14) 0.26392(11) 0.0333(3) Uani 1 1 d . . .
O4 O 0.50123(18) 0.36806(15) 0.62569(12) 0.0401(4) Uani 1 1 d . . .
O2 O 0.99748(18) 0.20948(15) 0.37117(13) 0.0403(3) Uani 1 1 d . . .
C4 C 0.7330(3) 0.0329(3) -0.02913(17) 0.0393(5) Uani 1 1 d . . .
O2W O 0.33704(17) 0.10819(14) 0.31521(12) 0.0307(3) Uani 1 1 d D . .
O6 O 0.52878(17) 0.23785(15) 0.45973(10) 0.0367(3) Uani 1 1 d . . .
O1W O 0.42576(17) 0.40681(14) 0.26616(12) 0.0334(3) Uani 1 1 d D . .
C12 C 0.6941(2) 0.0738(2) 0.08321(15) 0.0299(4) Uani 1 1 d . . .
N1 N 0.71105(19) 0.03095(16) 0.27924(12) 0.0267(3) Uani 1 1 d . . .
C7 C 0.8381(3) -0.1448(2) 0.14802(18) 0.0377(5) Uani 1 1 d . . .
C11 C 0.7476(2) -0.0167(2) 0.17270(15) 0.0286(4) Uani 1 1 d . . .
C13 C 0.7875(2) 0.4031(2) 0.47202(15) 0.0286(4) Uani 1 1 d . . .
H13A H 0.7295 0.4925 0.4544 0.034 Uiso 1 1 calc R . .
H13B H 0.8658 0.4199 0.5234 0.034 Uiso 1 1 calc R . .
N2 N 0.6107(2) 0.19732(17) 0.11227(13) 0.0304(4) Uani 1 1 d . . .
C2 C 0.5992(3) 0.2529(3) -0.08409(18) 0.0524(7) Uani 1 1 d . . .
H2 H 0.5653 0.3166 -0.1395 0.063 Uiso 1 1 calc R . .
C3 C 0.6830(3) 0.1283(3) -0.11380(18) 0.0505(7) Uani 1 1 d . . .
H3 H 0.7071 0.1063 -0.1897 0.061 Uiso 1 1 calc R . .
C6 C 0.8735(3) -0.1832(3) 0.0325(2) 0.0525(6) Uani 1 1 d . . .
H6 H 0.9323 -0.2688 0.0152 0.063 Uiso 1 1 calc R . .
C9 C 0.8608(3) -0.1754(2) 0.3444(2) 0.0429(5) Uani 1 1 d . . .
H022 H 0.8999 -0.2266 0.4046 0.052 Uiso 1 1 calc R . .
C5 C 0.8238(3) -0.0984(3) -0.0520(2) 0.0507(6) Uani 1 1 d . . .
H5 H 0.8492 -0.1262 -0.1263 0.061 Uiso 1 1 calc R . .
C8 C 0.8941(3) -0.2252(2) 0.2391(2) 0.0462(6) Uani 1 1 d . . .
H8 H 0.9535 -0.3117 0.2270 0.055 Uiso 1 1 calc R . .
C10 C 0.7678(3) -0.0473(2) 0.36223(17) 0.0341(4) Uani 1 1 d . . .
H025 H 0.7446 -0.0154 0.4352 0.041 Uiso 1 1 calc R . .
C1 C 0.5645(3) 0.2844(2) 0.03043(17) 0.0430(5) Uani 1 1 d . . .
H1 H 0.5067 0.3696 0.0499 0.052 Uiso 1 1 calc R . .
H1B H 0.3113(13) 0.405(2) 0.278(2) 0.064 Uiso 1 1 d D . .
H1A H 0.460(3) 0.4756(19) 0.2986(19) 0.064 Uiso 1 1 d D . .
H2A H 0.343(3) 0.0262(13) 0.345(2) 0.064 Uiso 1 1 d D . .
H2B H 0.2346(19) 0.150(2) 0.332(2) 0.064 Uiso 1 1 d D . .

loop_
_atom_site_aniso_label
_atom_site_aniso_U_11
_atom_site_aniso_U_22
_atom_site_aniso_U_33
_atom_site_aniso_U_23
_atom_site_aniso_U_13
_atom_site_aniso_U_12
Ni 0.02289(12) 0.02677(14) 0.02403(13) -0.00341(9) -0.00605(9) 0.00129(10)
S1 0.0190(2) 0.0296(3) 0.0374(3) -0.0003(2) -0.00552(18) -0.00072(19)
S2 0.0266(2) 0.0247(2) 0.0256(2) -0.00307(18) -0.00669(17) -0.00172(19)
O1 0.0249(7) 0.0406(8) 0.0530(9) 0.0045(7) -0.0066(6) -0.0089(6)
O5 0.0445(8) 0.0370(8) 0.0484(9) 0.0129(7) -0.0144(7) 0.0003(7)
O3 0.0264(7) 0.0413(8) 0.0321(7) 0.0009(6) -0.0063(5) -0.0070(6)
O4 0.0380(8) 0.0386(8) 0.0420(8) -0.0156(6) 0.0021(6) -0.0053(7)
O2 0.0281(7) 0.0339(8) 0.0562(9) 0.0010(7) -0.0059(6) 0.0078(6)
C4 0.0309(10) 0.0560(14) 0.0317(11) -0.0122(10) -0.0024(8) -0.0114(10)
O2W 0.0254(7) 0.0259(7) 0.0416(8) -0.0026(6) -0.0090(6) 0.0008(6)
O6 0.0337(7) 0.0523(9) 0.0256(7) -0.0055(6) -0.0053(6) -0.0169(7)
O1W 0.0277(7) 0.0285(7) 0.0465(8) -0.0069(6) -0.0126(6) 0.0025(6)
C12 0.0230(9) 0.0397(11) 0.0273(10) -0.0076(8) -0.0030(7) -0.0057(9)
N1 0.0244(7) 0.0279(8) 0.0280(8) -0.0025(6) -0.0057(6) 0.0006(7)
C7 0.0258(10) 0.0375(12) 0.0489(13) -0.0124(10) -0.0020(9) -0.0005(9)
C11 0.0209(8) 0.0324(10) 0.0328(10) -0.0069(8) -0.0038(7) -0.0028(8)
C13 0.0270(9) 0.0248(9) 0.0356(10) -0.0033(8) -0.0095(8) -0.0023(8)
N2 0.0303(8) 0.0356(9) 0.0258(8) 0.0013(7) -0.0076(6) -0.0028(7)
C2 0.0599(15) 0.0680(18) 0.0317(12) 0.0113(12) -0.0185(11) -0.0121(14)
C3 0.0483(13) 0.0808(19) 0.0240(11) -0.0094(11) -0.0054(9) -0.0172(14)
C6 0.0412(13) 0.0491(15) 0.0665(17) -0.0287(13) -0.0007(12) 0.0014(11)
C9 0.0364(11) 0.0374(12) 0.0533(14) 0.0097(10) -0.0113(10) 0.0037(10)
C5 0.0415(13) 0.0684(17) 0.0436(13) -0.0298(12) -0.0001(10) -0.0078(12)
C8 0.0327(11) 0.0332(12) 0.0696(16) -0.0051(11) -0.0040(10) 0.0060(10)
C10 0.0328(10) 0.0353(11) 0.0341(11) 0.0029(9) -0.0090(8) -0.0003(9)
C1 0.0497(13) 0.0466(13) 0.0338(11) 0.0042(10) -0.0140(10) -0.0014(11)

loop_
_atom_type_symbol
_atom_type_description
_atom_type_scat_dispersion_real
_atom_type_scat_dispersion_imag
_atom_type_scat_source
C C 0.0033 0.0016 'International Tables Vol C Tables 4.2.6.8 and 6.1.1.4'
H H 0.0000 0.0000 'International Tables Vol C Tables 4.2.6.8 and 6.1.1.4'
N N 0.0061 0.0033 'International Tables Vol C Tables 4.2.6.8 and 6.1.1.4'
O O 0.0106 0.0060 'International Tables Vol C Tables 4.2.6.8 and 6.1.1.4'
Ni Ni 0.3393 1.1124 'International Tables Vol C Tables 4.2.6.8 and 6.1.1.4'
S S 0.1246 0.1234 'International Tables Vol C Tables 4.2.6.8 and 6.1.1.4'

loop_
_geom_angle_atom_site_label_1
_geom_angle_atom_site_label_2
_geom_angle_atom_site_label_3
_geom_angle
_geom_angle_site_symmetry_1
_geom_angle_site_symmetry_3
_geom_angle_publ_flag
N2 Ni N1 80.68(6) . . ?
N2 Ni O2W 91.50(6) . . ?
N1 Ni O2W 88.35(6) . . ?
N2 Ni O1W 91.01(6) . . ?
N1 Ni O1W 171.57(6) . . ?
O2W Ni O1W 90.50(5) . . ?
N2 Ni O6 178.56(6) . . ?
N1 Ni O6 98.00(6) . . ?
O2W Ni O6 87.89(5) . . ?
O1W Ni O6 90.31(6) . . ?
N2 Ni O3 91.83(5) . . ?
N1 Ni O3 93.91(6) . . ?
O2W Ni O3 176.24(6) . . ?
O1W Ni O3 87.70(5) . . ?
O6 Ni O3 88.83(5) . . ?
O2 S1 O1 113.50(8) . . ?
O2 S1 O3 113.20(8) . . ?
O1 S1 O3 111.77(8) . . ?
O2 S1 C13 107.06(9) . . ?
O1 S1 C13 104.79(9) . . ?
O3 S1 C13 105.71(8) . . ?
O5 S2 O4 113.58(9) . . ?
O5 S2 O6 112.59(9) . . ?
O4 S2 O6 111.60(9) . . ?
O5 S2 C13 107.14(9) . . ?
O4 S2 C13 104.51(8) . . ?
O6 S2 C13 106.74(8) . . ?
S1 O3 Ni 127.52(7) . . ?
C12 C4 C3 117.0(2) . . ?
C12 C4 C5 119.2(2) . . ?
C3 C4 C5 123.8(2) . . ?
Ni O2W H2A 116.2(16) . . ?
Ni O2W H2B 120.6(15) . . ?
H2A O2W H2B 115.3(15) . . ?
S2 O6 Ni 140.67(8) . . ?
Ni O1W H1B 119.3(16) . . ?
Ni O1W H1A 113.9(16) . . ?
H1B O1W H1A 110.9(15) . . ?
N2 C12 C4 123.16(19) . . ?
N2 C12 C11 117.24(16) . . ?
C4 C12 C11 119.6(2) . . ?
C10 N1 C11 117.91(18) . . ?
C10 N1 Ni 129.68(14) . . ?
C11 N1 Ni 112.41(12) . . ?
C11 C7 C8 117.13(19) . . ?
C11 C7 C6 118.4(2) . . ?
C8 C7 C6 124.4(2) . . ?
N1 C11 C7 122.99(18) . . ?
N1 C11 C12 116.79(18) . . ?
C7 C11 C12 120.19(18) . . ?
S1 C13 S2 115.55(10) . . ?
S1 C13 H13A 108.4 . . ?
S2 C13 H13A 108.4 . . ?
S1 C13 H13B 108.4 . . ?
S2 C13 H13B 108.4 . . ?
H13A C13 H13B 107.5 . . ?
C1 N2 C12 118.30(18) . . ?
C1 N2 Ni 129.03(16) . . ?
C12 N2 Ni 112.66(12) . . ?
C3 C2 C1 119.4(2) . . ?
C3 C2 H2 120.3 . . ?
C1 C2 H2 120.3 . . ?
C2 C3 C4 119.7(2) . . ?
C2 C3 H3 120.2 . . ?
C4 C3 H3 120.2 . . ?
C5 C6 C7 121.6(2) . . ?
C5 C6 H6 119.2 . . ?
C7 C6 H6 119.2 . . ?
C8 C9 C10 119.8(2) . . ?
C8 C9 H022 120.1 . . ?
C10 C9 H022 120.1 . . ?
C6 C5 C4 120.9(2) . . ?
C6 C5 H5 119.5 . . ?
C4 C5 H5 119.5 . . ?
C9 C8 C7 119.5(2) . . ?
C9 C8 H8 120.3 . . ?
C7 C8 H8 120.3 . . ?
N1 C10 C9 122.65(19) . . ?
N1 C10 H025 118.7 . . ?
C9 C10 H025 118.7 . . ?
N2 C1 C2 122.5(2) . . ?
N2 C1 H1 118.7 . . ?
C2 C1 H1 118.7 . . ?

loop_
_geom_bond_atom_site_label_1
_geom_bond_atom_site_label_2
_geom_bond_distance
_geom_bond_site_symmetry_2
_geom_bond_publ_flag
Ni N2 2.0584(15) . ?
Ni N1 2.0589(16) . ?
Ni O2W 2.0629(12) . ?
Ni O1W 2.0675(14) . ?
Ni O6 2.0721(12) . ?
Ni O3 2.1034(11) . ?
S1 O2 1.4415(15) . ?
S1 O1 1.4542(13) . ?
S1 O3 1.4666(13) . ?
S1 C13 1.7772(19) . ?
S2 O5 1.4363(15) . ?
S2 O4 1.4427(14) . ?
S2 O6 1.4571(13) . ?
S2 C13 1.7906(17) . ?
C4 C12 1.402(3) . ?
C4 C3 1.406(3) . ?
C4 C5 1.421(3) . ?
O2W H2A 0.832(9) . ?
O2W H2B 0.858(9) . ?
O1W H1B 0.857(9) . ?
O1W H1A 0.863(9) . ?
C12 N2 1.349(3) . ?
C12 C11 1.434(3) . ?
N1 C10 1.327(2) . ?
N1 C11 1.361(2) . ?
C7 C11 1.398(3) . ?
C7 C8 1.409(3) . ?
C7 C6 1.430(3) . ?
C13 H13A 0.9700 . ?
C13 H13B 0.9700 . ?
N2 C1 1.325(2) . ?
C2 C3 1.362(4) . ?
C2 C1 1.398(3) . ?
C2 H2 0.9300 . ?
C3 H3 0.9300 . ?
C6 C5 1.349(3) . ?
C6 H6 0.9300 . ?
C9 C8 1.357(3) . ?
C9 C10 1.393(3) . ?
C9 H022 0.9300 . ?
C5 H5 0.9300 . ?
C8 H8 0.9300 . ?
C10 H025 0.9300 . ?
C1 H1 0.9300 . ?

loop_
_geom_torsion_atom_site_label_1
_geom_torsion_atom_site_label_2
_geom_torsion_atom_site_label_3
_geom_torsion_atom_site_label_4
_geom_torsion
_geom_torsion_site_symmetry_1
_geom_torsion_site_symmetry_2
_geom_torsion_site_symmetry_3
_geom_torsion_site_symmetry_4
_geom_torsion_publ_flag
O2 S1 O3 Ni 56.96(13) . . . . ?
O1 S1 O3 Ni -173.37(9) . . . . ?
C13 S1 O3 Ni -59.92(12) . . . . ?
N2 Ni O3 S1 -146.65(11) . . . . ?
N1 Ni O3 S1 -65.87(11) . . . . ?
O2W Ni O3 S1 61.1(9) . . . . ?
O1W Ni O3 S1 122.42(11) . . . . ?
O6 Ni O3 S1 32.07(11) . . . . ?
O5 S2 O6 Ni -95.30(16) . . . . ?
O4 S2 O6 Ni 135.60(14) . . . . ?
C13 S2 O6 Ni 21.99(18) . . . . ?
N2 Ni O6 S2 106(2) . . . . ?
N1 Ni O6 S2 82.79(16) . . . . ?
O2W Ni O6 S2 170.82(16) . . . . ?
O1W Ni O6 S2 -98.69(16) . . . . ?
O3 Ni O6 S2 -11.00(16) . . . . ?
C3 C4 C12 N2 0.8(3) . . . . ?
C5 C4 C12 N2 179.05(17) . . . . ?
C3 C4 C12 C11 -177.75(16) . . . . ?
C5 C4 C12 C11 0.5(3) . . . . ?
N2 Ni N1 C10 176.21(16) . . . . ?
O2W Ni N1 C10 -92.00(15) . . . . ?
O1W Ni N1 C10 -174.3(3) . . . . ?
O6 Ni N1 C10 -4.36(15) . . . . ?
O3 Ni N1 C10 85.00(15) . . . . ?
N2 Ni N1 C11 -4.16(11) . . . . ?
O2W Ni N1 C11 87.63(11) . . . . ?
O1W Ni N1 C11 5.4(4) . . . . ?
O6 Ni N1 C11 175.26(11) . . . . ?
O3 Ni N1 C11 -95.38(11) . . . . ?
C10 N1 C11 C7 1.4(2) . . . . ?
Ni N1 C11 C7 -178.26(13) . . . . ?
C10 N1 C11 C12 -176.42(15) . . . . ?
Ni N1 C11 C12 3.91(18) . . . . ?
C8 C7 C11 N1 -0.7(3) . . . . ?
C6 C7 C11 N1 -178.47(17) . . . . ?
C8 C7 C11 C12 177.05(16) . . . . ?
C6 C7 C11 C12 -0.7(3) . . . . ?
N2 C12 C11 N1 -0.7(2) . . . . ?
C4 C12 C11 N1 177.95(15) . . . . ?
N2 C12 C11 C7 -178.57(15) . . . . ?
C4 C12 C11 C7 0.1(2) . . . . ?
O2 S1 C13 S2 -55.04(13) . . . . ?
O1 S1 C13 S2 -175.87(10) . . . . ?
O3 S1 C13 S2 65.91(12) . . . . ?
O5 S2 C13 S1 74.54(13) . . . . ?
O4 S2 C13 S1 -164.65(11) . . . . ?
O6 S2 C13 S1 -46.29(13) . . . . ?
C4 C12 N2 C1 -0.4(3) . . . . ?
C11 C12 N2 C1 178.16(16) . . . . ?
C4 C12 N2 Ni 178.50(13) . . . . ?
C11 C12 N2 Ni -2.92(19) . . . . ?
N1 Ni N2 C1 -177.40(17) . . . . ?
O2W Ni N2 C1 94.51(16) . . . . ?
O1W Ni N2 C1 3.99(16) . . . . ?
O6 Ni N2 C1 159(2) . . . . ?
O3 Ni N2 C1 -83.74(16) . . . . ?
N1 Ni N2 C12 3.83(11) . . . . ?
O2W Ni N2 C12 -84.26(12) . . . . ?
O1W Ni N2 C12 -174.78(12) . . . . ?
O6 Ni N2 C12 -19(2) . . . . ?
O3 Ni N2 C12 97.49(12) . . . . ?
C1 C2 C3 C4 0.2(3) . . . . ?
C12 C4 C3 C2 -0.6(3) . . . . ?
C5 C4 C3 C2 -178.8(2) . . . . ?
C11 C7 C6 C5 0.8(3) . . . . ?
C8 C7 C6 C5 -176.74(19) . . . . ?
C7 C6 C5 C4 -0.3(3) . . . . ?
C12 C4 C5 C6 -0.4(3) . . . . ?
C3 C4 C5 C6 177.7(2) . . . . ?
C10 C9 C8 C7 1.6(3) . . . . ?
C11 C7 C8 C9 -0.8(3) . . . . ?
C6 C7 C8 C9 176.79(19) . . . . ?
C11 N1 C10 C9 -0.6(3) . . . . ?
Ni N1 C10 C9 179.00(13) . . . . ?
C8 C9 C10 N1 -0.9(3) . . . . ?
C12 N2 C1 C2 -0.1(3) . . . . ?
Ni N2 C1 C2 -178.83(15) . . . . ?
C3 C2 C1 N2 0.2(3) . . . . ?
